data_7111510
loop_
_publ_author_name
'Reichert, W. Matthew'
'Holbrey, John D.'
'Vigour, Kate B.'
'Morgan, Tonya D.'
'Broker, Grant A.'
'Rogers, Robin D.'

_publ_section_title
;
 Approaches to crystallization from ionic liquids: complex
 solvents?complex results, or, a strategy for controlled formation of new
 supramolecular architectures?
;
_journal_issue 46
_journal_name_full 'Chemical Communications'
_journal_page_first 4767
_journal_paper_doi 10.1039/b608496f
_journal_year 2006
_chemical_formula_sum 'C12 H14 N4 O4 Pd'
_chemical_formula_weight 384.67
_chemical_name_common (Pd(pyriimdine)2)(OCOCH3)2
_chemical_name_systematic
;
?
;
_space_group_IT_number 14
_symmetry_cell_setting monoclinic
_symmetry_space_group_name_Hall '-P 2ybc'
_symmetry_space_group_name_H-M 'P 1 21/c 1'
_atom_sites_solution_hydrogens geom
_atom_sites_solution_primary direct
_atom_sites_solution_secondary difmap
_audit_creation_method SHELXL-97
_cell_angle_alpha 90.00
_cell_angle_beta 91.224(5)
_cell_angle_gamma 90.00
_cell_formula_units_Z 2
_cell_length_a 8.523(2)
_cell_length_b 7.595(2)
_cell_length_c 10.564(3)
_cell_measurement_reflns_used 851
_cell_measurement_temperature 173(2)
_cell_measurement_theta_max 23.30
_cell_measurement_theta_min 3.30
_cell_volume 683.7(3)
_computing_cell_refinement 'Bruker SMART'
_computing_data_collection 'Bruker SMART'
_computing_data_reduction 'Bruker SHELXTL'
_computing_molecular_graphics 'Bruker SHELXTL'
_computing_publication_material 'Bruker SHELXTL'
_computing_structure_refinement 'SHELXL-97 (Sheldrick, 1997)'
_computing_structure_solution 'SHELXS-97 (Sheldrick, 1990)'
_diffrn_ambient_temperature 173(2)
_diffrn_measured_fraction_theta_full 0.951
_diffrn_measured_fraction_theta_max 0.951
_diffrn_measurement_device_type 'CCD area detector'
_diffrn_measurement_method 'phi and omega scans'
_diffrn_radiation_monochromator graphite
_diffrn_radiation_source 'fine-focus sealed tube'
_diffrn_radiation_type MoK\a
_diffrn_radiation_wavelength 0.71073
_diffrn_reflns_av_R_equivalents 0.0147
_diffrn_reflns_av_sigmaI/netI 0.0120
_diffrn_reflns_limit_h_max 9
_diffrn_reflns_limit_h_min -2
_diffrn_reflns_limit_k_max 8
_diffrn_reflns_limit_k_min -7
_diffrn_reflns_limit_l_max 11
_diffrn_reflns_limit_l_min -11
_diffrn_reflns_number 1456
_diffrn_reflns_theta_full 23.26
_diffrn_reflns_theta_max 23.26
_diffrn_reflns_theta_min 2.39
_exptl_absorpt_coefficient_mu 1.379
_exptl_absorpt_correction_T_max 0.9703
_exptl_absorpt_correction_T_min 0.6543
_exptl_absorpt_correction_type sphere
_exptl_absorpt_process_details SADABS
_exptl_crystal_colour yellow
_exptl_crystal_density_diffrn 1.869
_exptl_crystal_density_method 'not measured'
_exptl_crystal_description plate
_exptl_crystal_F_000 384
_exptl_crystal_size_max 0.36
_exptl_crystal_size_mid 0.22
_exptl_crystal_size_min 0.08
_refine_diff_density_max 0.528
_refine_diff_density_min -0.849
_refine_diff_density_rms 0.097
_refine_ls_extinction_method none
_refine_ls_goodness_of_fit_ref 1.022
_refine_ls_hydrogen_treatment mixed
_refine_ls_matrix_type full
_refine_ls_number_parameters 125
_refine_ls_number_reflns 938
_refine_ls_number_restraints 0
_refine_ls_restrained_S_all 1.022
_refine_ls_R_factor_all 0.0270
_refine_ls_R_factor_gt 0.0260
_refine_ls_shift/su_max 0.000
_refine_ls_shift/su_mean 0.000
_refine_ls_structure_factor_coef Fsqd
_refine_ls_weighting_details 'calc w=1/[\s^2^(Fo^2^)+(0.0616P)^2^+0.3084P] where P=(Fo^2^+2Fc^2^)/3'
_refine_ls_weighting_scheme calc
_refine_ls_wR_factor_gt 0.0717
_refine_ls_wR_factor_ref 0.0730
_reflns_number_gt 891
_reflns_number_total 938
_reflns_threshold_expression >2sigma(I)
_cod_data_source_file b608496fsup1.cif
_cod_data_source_block 2
_cod_depositor_comments
;
The following automatic conversions were performed:

'_symmetry_cell_setting' value 'Monoclinic' changed to 'monoclinic'
according to /home/saulius/struct/CIF-dictionaries/cif_core.dic
dictionary named 'cif_core.dic' version 2.4.2 from 2011-04-26.

Automatic conversion script
Id: cif_fix_values 1891 2012-01-12 08:04:46Z andrius 
;
_cod_original_cell_volume 683.6(3)
_cod_original_sg_symbol_H-M P2(1)/c
_cod_database_code 7111510

loop_
_symmetry_equiv_pos_as_xyz
'x, y, z'
'-x, y+1/2, -z+1/2'
'-x, -y, -z'
'x, -y-1/2, z-1/2'

loop_
_atom_site_label
_atom_site_type_symbol
_atom_site_fract_x
_atom_site_fract_y
_atom_site_fract_z
_atom_site_U_iso_or_equiv
_atom_site_adp_type
_atom_site_occupancy
_atom_site_symmetry_multiplicity
_atom_site_calc_flag
_atom_site_refinement_flags
Pd1 Pd 0.5000 1.0000 0.5000 0.0173(2) Uani 1 2 d S
N1 N 0.7148(2) 0.9096(3) 0.55402(19) 0.0196(5) Uani 1 1 d .
N2 N 0.9201(3) 0.8957(3) 0.70841(19) 0.0271(5) Uani 1 1 d .
O1 O 0.46909(19) 0.7897(2) 0.38860(15) 0.0219(4) Uani 1 1 d .
O2 O 0.3204(2) 0.6534(3) 0.53023(17) 0.0311(5) Uani 1 1 d .
C1 C 0.7793(3) 0.9456(5) 0.6686(3) 0.0231(6) Uani 1 1 d .
H1 H 0.712(5) 1.008(3) 0.729(4) 0.019(11) Uiso 1 1 d .
C2 C 1.0054(3) 0.8010(4) 0.6270(3) 0.0264(6) Uani 1 1 d .
H2 H 1.110(4) 0.771(4) 0.651(3) 0.028(7) Uiso 1 1 d .
C3 C 0.9484(4) 0.7556(4) 0.5091(3) 0.0251(6) Uani 1 1 d .
H3 H 1.005(3) 0.695(4) 0.456(3) 0.014(7) Uiso 1 1 d .
C4 C 0.8004(3) 0.8123(4) 0.4751(3) 0.0232(6) Uani 1 1 d .
H4 H 0.753(3) 0.792(4) 0.406(3) 0.018(7) Uiso 1 1 d .
C5 C 0.3781(3) 0.6630(3) 0.4255(2) 0.0192(6) Uani 1 1 d .
C6 C 0.3491(5) 0.5260(5) 0.3244(4) 0.0263(9) Uani 1 1 d .
H6C H 0.251(7) 0.485(4) 0.331(5) 0.034(14) Uiso 1 1 d .
H6A H 0.418(5) 0.437(6) 0.342(4) 0.048(11) Uiso 1 1 d .
H6B H 0.369(4) 0.577(5) 0.239(3) 0.037(8) Uiso 1 1 d .

loop_
_atom_site_aniso_label
_atom_site_aniso_U_11
_atom_site_aniso_U_22
_atom_site_aniso_U_33
_atom_site_aniso_U_23
_atom_site_aniso_U_13
_atom_site_aniso_U_12
Pd1 0.0197(3) 0.0162(3) 0.0161(3) -0.00183(8) 0.00124(17) -0.00062(8)
N1 0.0225(11) 0.0172(14) 0.0193(11) 0.0001(8) 0.0031(9) -0.0021(8)
N2 0.0258(12) 0.0327(15) 0.0227(12) 0.0004(10) 0.0002(9) 0.0008(10)
O1 0.0264(9) 0.0190(10) 0.0202(9) -0.0032(7) 0.0024(7) -0.0030(8)
O2 0.0319(10) 0.0366(13) 0.0253(10) -0.0045(8) 0.0115(8) -0.0042(9)
C1 0.0270(16) 0.0214(15) 0.0211(15) -0.0009(14) 0.0039(12) 0.0002(15)
C2 0.0233(14) 0.0265(16) 0.0295(15) 0.0033(12) 0.0017(11) 0.0020(12)
C3 0.0246(15) 0.0253(17) 0.0257(15) -0.0030(12) 0.0077(12) 0.0011(13)
C4 0.0270(14) 0.0244(15) 0.0182(14) -0.0017(11) 0.0016(12) -0.0012(11)
C5 0.0150(11) 0.0187(15) 0.0237(13) 0.0016(11) -0.0016(10) 0.0046(10)
C6 0.025(2) 0.0229(18) 0.031(2) -0.0042(14) 0.0058(15) -0.0031(17)

loop_
_atom_type_symbol
_atom_type_description
_atom_type_scat_dispersion_real
_atom_type_scat_dispersion_imag
_atom_type_scat_source
C C 0.0033 0.0016 'International Tables Vol C Tables 4.2.6.8 and 6.1.1.4'
H H 0.0000 0.0000 'International Tables Vol C Tables 4.2.6.8 and 6.1.1.4'
N N 0.0061 0.0033 'International Tables Vol C Tables 4.2.6.8 and 6.1.1.4'
Pd Pd -0.9988 1.0072 'International Tables Vol C Tables 4.2.6.8 and 6.1.1.4'
O O 0.0106 0.0060 'International Tables Vol C Tables 4.2.6.8 and 6.1.1.4'

loop_
_geom_angle_atom_site_label_1
_geom_angle_atom_site_label_2
_geom_angle_atom_site_label_3
_geom_angle
_geom_angle_site_symmetry_1
_geom_angle_site_symmetry_3
O1 Pd1 O1 180.0 . 3_676
O1 Pd1 N1 89.87(7) . 3_676
O1 Pd1 N1 90.12(7) 3_676 3_676
O1 Pd1 N1 90.13(7) . .
O1 Pd1 N1 89.88(7) 3_676 .
N1 Pd1 N1 180.00(10) 3_676 .
C4 N1 C1 117.0(2) . .
C4 N1 Pd1 120.76(18) . .
C1 N1 Pd1 122.22(18) . .
C1 N2 C2 116.8(2) . .
C5 O1 Pd1 119.12(15) . .
N2 C1 N1 125.4(3) . .
N2 C1 H1 118(3) . .
N1 C1 H1 116(3) . .
N2 C2 C3 121.9(3) . .
N2 C2 H2 118.5(17) . .
C3 C2 H2 119.5(17) . .
C2 C3 C4 117.7(3) . .
C2 C3 H3 121.5(19) . .
C4 C3 H3 120.8(19) . .
N1 C4 C3 121.2(3) . .
N1 C4 H4 112.6(19) . .
C3 C4 H4 126.2(19) . .
O2 C5 O1 124.7(2) . .
O2 C5 C6 122.5(3) . .
O1 C5 C6 112.8(2) . .
C5 C6 H6C 109(3) . .
C5 C6 H6A 106(3) . .
H6C C6 H6A 109(4) . .
C5 C6 H6B 110(2) . .
H6C C6 H6B 113(3) . .
H6A C6 H6B 111(3) . .

loop_
_geom_bond_atom_site_label_1
_geom_bond_atom_site_label_2
_geom_bond_distance
_geom_bond_site_symmetry_2
Pd1 O1 1.9977(17) .
Pd1 O1 1.9977(17) 3_676
Pd1 N1 2.026(2) 3_676
Pd1 N1 2.026(2) .
N1 C4 1.341(3) .
N1 C1 1.346(4) .
N2 C1 1.319(4) .
N2 C2 1.346(4) .
O1 C5 1.301(3) .
O2 C5 1.222(3) .
C1 H1 0.99(4) .
C2 C3 1.371(4) .
C2 H2 0.95(3) .
C3 C4 1.373(4) .
C3 H3 0.88(3) .
C4 H4 0.84(3) .
C5 C6 1.508(5) .
C6 H6C 0.89(5) .
C6 H6A 0.91(5) .
C6 H6B 1.00(4) .

loop_
_geom_hbond_atom_site_label_D
_geom_hbond_atom_site_label_H
_geom_hbond_atom_site_label_A
_geom_hbond_distance_DH
_geom_hbond_distance_HA
_geom_hbond_distance_DA
_geom_hbond_angle_DHA
_geom_hbond_site_symmetry_A
C2 H2 O2 0.95(3) 2.39(3) 3.102(3) 131(2) 1_655
